data_4516175
loop_
_publ_author_name
'Grolleau, J\'er\'emie'
'Petrov, Ravil'
'Allain, Magali'
'Skene, William G.'
'Fr\`ere, Pierre'

_publ_section_title
;
 Solid-State Emission Enhancement via Molecular Engineering of Benzofuran
 Derivatives.
;
_journal_issue 12
_journal_name_full 'ACS omega'
_journal_page_first 18542
_journal_page_last 18552
_journal_paper_doi 10.1021/acsomega.8b02384
_journal_volume 3
_journal_year 2018
_chemical_absolute_configuration ad
_chemical_formula_moiety 'C20 H14 O2'
_chemical_formula_sum 'C20 H14 O2'
_chemical_formula_weight 286.31
_space_group_IT_number 33
_space_group_name_Hall 'P 2c -2n'
_space_group_name_H-M_alt 'P n a 21'
_symmetry_cell_setting orthorhombic
_symmetry_Int_Tables_number 33
_symmetry_space_group_name_Hall 'P 2c -2n'
_symmetry_space_group_name_H-M 'P n a 21'
_atom_sites_solution_hydrogens geom
_atom_sites_solution_primary direct
_atom_sites_solution_secondary difmap
_audit_creation_date 2017-04-07T09:56:29-00:00
_audit_creation_method 'WinGX routine CIF_UPDATE'
_cell_angle_alpha 90
_cell_angle_beta 90
_cell_angle_gamma 90
_cell_formula_units_Z 8
_cell_length_a 11.0189(3)
_cell_length_b 5.6659(2)
_cell_length_c 46.0573(15)
_cell_measurement_reflns_used 12803
_cell_measurement_temperature 150(2)
_cell_measurement_theta_max 76.382
_cell_measurement_theta_min 3.793
_cell_volume 2875.45(16)
_computing_cell_refinement 'CrysAlisPro 1.171.38.41r (Rigaku OD, 2015)'
_computing_data_collection 'CrysAlisPro 1.171.38.41r (Rigaku OD, 2015)'
_computing_data_reduction 'CrysAlisPro 1.171.38.41r (Rigaku OD, 2015)'
_computing_molecular_graphics 'DIAMOND 3.2k (Crystal Impact GbR, 2014)'
_computing_publication_material 'WinGX publication routines (Farrugia, 2012)'
_computing_structure_refinement 'SHELXL-2016/4 (Sheldrick, 2016)'
_computing_structure_solution 'SHELXS-2013/1 (Sheldrick, 2013)'
_diffrn_ambient_temperature 150.00(10)
_diffrn_detector_area_resol_mean 5.199
_diffrn_measured_fraction_theta_full 0.992
_diffrn_measured_fraction_theta_max 0.992
_diffrn_measurement_device_type 'SuperNova, Single source at offset, AtlasS2'
_diffrn_measurement_method '\w scans'
_diffrn_radiation_monochromator mirror
_diffrn_radiation_type CuK\a
_diffrn_radiation_wavelength 1.54184
_diffrn_reflns_av_R_equivalents 0.0336
_diffrn_reflns_av_unetI/netI 0.0236
_diffrn_reflns_Laue_measured_fraction_full 0.992
_diffrn_reflns_Laue_measured_fraction_max 0.992
_diffrn_reflns_limit_h_max 13
_diffrn_reflns_limit_h_min -13
_diffrn_reflns_limit_k_max 7
_diffrn_reflns_limit_k_min -6
_diffrn_reflns_limit_l_max 57
_diffrn_reflns_limit_l_min -57
_diffrn_reflns_number 28174
_diffrn_reflns_point_group_measured_fraction_full 0.969
_diffrn_reflns_point_group_measured_fraction_max 0.968
_diffrn_reflns_theta_full 77
_diffrn_reflns_theta_max 77.091
_diffrn_reflns_theta_min 7.879
_exptl_absorpt_coefficient_mu 0.672
_exptl_absorpt_correction_T_max 1
_exptl_absorpt_correction_T_min 0.34375
_exptl_absorpt_correction_type multi-scan
_exptl_absorpt_process_details
;
        CrysAlisPro 1.171.38.41r (Rigaku Oxford Diffraction, 2015)
        Empirical absorption correction using spherical harmonics,
 implemented in SCALE3 ABSPACK scaling algorithm.
;
_exptl_crystal_colour yellow
_exptl_crystal_density_diffrn 1.323
_exptl_crystal_description needle
_exptl_crystal_F_000 1200
_exptl_crystal_size_max 0.287
_exptl_crystal_size_mid 0.068
_exptl_crystal_size_min 0.051
_refine_diff_density_max 0.158
_refine_diff_density_min -0.155
_refine_diff_density_rms 0.032
_refine_ls_abs_structure_details
;
 Flack x determined using 2598 quotients [(I+)-(I-)]/[(I+)+(I-)]
 (Parsons, Flack and Wagner, Acta Cryst. B69 (2013) 249-259).
;
_refine_ls_abs_structure_Flack 0.06(6)
_refine_ls_extinction_method none
_refine_ls_goodness_of_fit_ref 1.059
_refine_ls_hydrogen_treatment constr
_refine_ls_matrix_type full
_refine_ls_number_parameters 397
_refine_ls_number_reflns 5865
_refine_ls_number_restraints 1
_refine_ls_restrained_S_all 1.059
_refine_ls_R_factor_all 0.0308
_refine_ls_R_factor_gt 0.0288
_refine_ls_shift/su_max 0
_refine_ls_shift/su_mean 0
_refine_ls_structure_factor_coef Fsqd
_refine_ls_weighting_details 'w=1/[\s^2^(Fo^2^)+(0.0358P)^2^+0.3589P] where P=(Fo^2^+2Fc^2^)/3'
_refine_ls_weighting_scheme calc
_refine_ls_wR_factor_gt 0.0699
_refine_ls_wR_factor_ref 0.0722
_reflns_Friedel_coverage 0.929
_reflns_Friedel_fraction_full 0.945
_reflns_Friedel_fraction_max 0.944
_reflns_number_gt 5648
_reflns_number_total 5865
_reflns_threshold_expression 'I > 2\s(I)'
_cod_data_source_file ao8b02384_si_006.cif
_cod_data_source_block new
_cod_database_code 4516175

loop_
_symmetry_equiv_pos_as_xyz
'x, y, z'
'-x, -y, z+1/2'
'-x+1/2, y+1/2, z+1/2'
'x+1/2, -y+1/2, z'

loop_
_atom_site_label
_atom_site_type_symbol
_atom_site_fract_x
_atom_site_fract_y
_atom_site_fract_z
_atom_site_U_iso_or_equiv
_atom_site_adp_type
_atom_site_occupancy
_atom_site_site_symmetry_order
_atom_site_calc_flag
_atom_site_refinement_flags_posn
_atom_site_refinement_flags_adp
C1 C 0.32982(16) 1.8600(3) 0.00905(4) 0.0250(4) Uani 1 1 d . .
C2 C 0.26405(17) 2.0092(4) -0.00855(4) 0.0291(4) Uani 1 1 d . .
H2 H 0.178558 1.99502 -0.010567 0.035 Uiso 1 1 calc R U
C3 C 0.32950(19) 2.1813(4) -0.02317(4) 0.0305(4) Uani 1 1 d . .
H3 H 0.288066 2.289685 -0.035389 0.037 Uiso 1 1 calc R U
C4 C 0.45528(19) 2.1976(3) -0.02021(4) 0.0308(4) Uani 1 1 d . .
H4 H 0.497853 2.315536 -0.03075 0.037 Uiso 1 1 calc R U
C5 C 0.51971(18) 2.0461(4) -0.00229(4) 0.0296(4) Uani 1 1 d . .
H5 H 0.605288 2.059435 -0.000384 0.036 Uiso 1 1 calc R U
C6 C 0.45495(16) 1.8725(3) 0.01297(4) 0.0251(4) Uani 1 1 d . .
C7 C 0.48442(17) 1.6886(3) 0.03338(4) 0.0267(4) Uani 1 1 d . .
H7 H 0.562579 1.651252 0.040774 0.032 Uiso 1 1 calc R U
C8 C 0.37888(16) 1.5800(3) 0.03992(4) 0.0245(3) Uani 1 1 d . .
C9 C 0.34645(16) 1.3856(4) 0.05827(4) 0.0261(4) Uani 1 1 d . .
C10 C 0.23952(17) 1.2765(4) 0.06412(4) 0.0318(4) Uani 1 1 d . .
H10 H 0.162048 1.317157 0.056577 0.038 Uiso 1 1 calc R U
C11 C 0.26581(18) 1.0908(4) 0.08361(4) 0.0336(4) Uani 1 1 d . .
H11 H 0.209151 0.98283 0.0917 0.04 Uiso 1 1 calc R U
C12 C 0.38758(18) 1.0955(4) 0.08863(4) 0.0284(4) Uani 1 1 d . .
C13 C 0.47012(19) 0.9626(4) 0.10661(4) 0.0295(4) Uani 1 1 d . .
H13 H 0.550637 1.019713 0.108844 0.035 Uiso 1 1 calc R U
C14 C 0.43947(19) 0.7635(4) 0.12029(4) 0.0314(4) Uani 1 1 d . .
H14 H 0.360975 0.702103 0.116327 0.038 Uiso 1 1 calc R U
C15 C 0.51459(19) 0.6300(4) 0.14081(4) 0.0313(4) Uani 1 1 d . .
C16 C 0.4699(2) 0.4194(4) 0.15239(5) 0.0385(5) Uani 1 1 d . .
H16 H 0.391509 0.365803 0.146896 0.046 Uiso 1 1 calc R U
C17 C 0.5380(3) 0.2876(4) 0.17171(5) 0.0469(6) Uani 1 1 d . .
H17 H 0.506141 0.144594 0.179322 0.056 Uiso 1 1 calc R U
C18 C 0.6516(3) 0.3628(5) 0.17995(5) 0.0506(6) Uani 1 1 d . .
H18 H 0.698596 0.27108 0.193058 0.061 Uiso 1 1 calc R U
C19 C 0.6974(2) 0.5731(5) 0.16904(5) 0.0448(5) Uani 1 1 d . .
H19 H 0.775553 0.626027 0.174839 0.054 Uiso 1 1 calc R U
C20 C 0.6294(2) 0.7062(4) 0.14971(5) 0.0363(4) Uani 1 1 d . .
H20 H 0.66105 0.850527 0.142447 0.044 Uiso 1 1 calc R U
C21 C -0.06477(16) 1.8282(3) 0.39767(4) 0.0241(4) Uani 1 1 d . .
C22 C -0.13447(17) 1.9703(4) 0.41549(4) 0.0278(4) Uani 1 1 d . .
H22 H -0.218798 1.943609 0.418244 0.033 Uiso 1 1 calc R U
C23 C -0.07388(19) 2.1545(4) 0.42914(4) 0.0296(4) Uani 1 1 d . .
H23 H -0.11788 2.257758 0.441521 0.036 Uiso 1 1 calc R U
C24 C 0.05072(19) 2.1914(4) 0.42504(4) 0.0300(4) Uani 1 1 d . .
H24 H 0.089708 2.317982 0.434843 0.036 Uiso 1 1 calc R U
C25 C 0.11805(17) 2.0463(4) 0.40692(4) 0.0277(4) Uani 1 1 d . .
H25 H 0.202509 2.072058 0.404255 0.033 Uiso 1 1 calc R U
C26 C 0.05906(16) 1.8612(3) 0.39266(4) 0.0244(4) Uani 1 1 d . .
C27 C 0.09312(17) 1.6807(3) 0.37216(4) 0.0247(4) Uani 1 1 d . .
H27 H 0.171479 1.655244 0.364143 0.03 Uiso 1 1 calc R U
C28 C -0.00873(16) 1.5544(3) 0.36658(4) 0.0244(3) Uani 1 1 d . .
C29 C -0.03493(16) 1.3518(3) 0.34896(4) 0.0250(4) Uani 1 1 d . .
C30 C -0.13463(17) 1.2123(4) 0.34634(4) 0.0279(4) Uani 1 1 d . .
H30 H -0.210388 1.232841 0.355861 0.034 Uiso 1 1 calc R U
C31 C -0.10329(18) 1.0293(3) 0.32656(4) 0.0293(4) Uani 1 1 d . .
H31 H -0.154074 0.903347 0.320423 0.035 Uiso 1 1 calc R U
C32 C 0.01331(18) 1.0691(3) 0.31808(4) 0.0274(4) Uani 1 1 d . .
C33 C 0.09132(18) 0.9518(4) 0.29761(4) 0.0304(4) Uani 1 1 d . .
H33 H 0.064914 0.806437 0.289506 0.036 Uiso 1 1 calc R U
C34 C 0.19947(18) 1.0374(4) 0.28939(4) 0.0311(4) Uani 1 1 d . .
H34 H 0.224051 1.180146 0.298487 0.037 Uiso 1 1 calc R U
C35 C 0.28441(18) 0.9388(4) 0.26819(4) 0.0300(4) Uani 1 1 d . .
C36 C 0.38560(19) 1.0729(4) 0.26060(5) 0.0336(4) Uani 1 1 d . .
H36 H 0.398948 1.220252 0.269917 0.04 Uiso 1 1 calc R U
C37 C 0.4674(2) 0.9956(4) 0.23971(5) 0.0383(5) Uani 1 1 d . .
H37 H 0.53517 1.090726 0.234683 0.046 Uiso 1 1 calc R U
C38 C 0.4500(2) 0.7800(4) 0.22620(5) 0.0396(5) Uani 1 1 d . .
H38 H 0.505349 0.727022 0.211778 0.047 Uiso 1 1 calc R U
C39 C 0.3513(2) 0.6420(4) 0.23391(5) 0.0398(5) Uani 1 1 d . .
H39 H 0.339564 0.493113 0.224842 0.048 Uiso 1 1 calc R U
C40 C 0.2692(2) 0.7192(4) 0.25476(5) 0.0358(4) Uani 1 1 d . .
H40 H 0.20224 0.622243 0.259936 0.043 Uiso 1 1 calc R U
O1 O 0.43863(12) 1.2783(2) 0.07317(3) 0.0272(3) Uani 1 1 d . .
O2 O 0.28163(12) 1.6804(2) 0.02550(3) 0.0271(3) Uani 1 1 d . .
O3 O 0.05733(11) 1.2676(2) 0.33179(3) 0.0267(3) Uani 1 1 d . .
O4 O -0.10751(11) 1.6402(2) 0.38180(3) 0.0259(3) Uani 1 1 d . .

loop_
_atom_site_aniso_label
_atom_site_aniso_U_11
_atom_site_aniso_U_22
_atom_site_aniso_U_33
_atom_site_aniso_U_23
_atom_site_aniso_U_13
_atom_site_aniso_U_12
C1 0.0251(8) 0.0251(9) 0.0248(8) -0.0011(7) 0.0005(7) 0.0000(7)
C2 0.0237(8) 0.0327(10) 0.0308(9) -0.0002(7) -0.0028(7) 0.0038(7)
C3 0.0350(10) 0.0292(10) 0.0273(9) 0.0013(8) -0.0032(7) 0.0042(7)
C4 0.0358(10) 0.0282(9) 0.0283(9) 0.0013(8) 0.0002(8) -0.0036(8)
C5 0.0255(9) 0.0319(10) 0.0316(9) 0.0004(8) -0.0013(7) -0.0033(7)
C6 0.0241(8) 0.0262(9) 0.0250(8) -0.0019(7) -0.0009(7) 0.0015(7)
C7 0.0219(8) 0.0290(10) 0.0292(9) 0.0016(7) -0.0024(7) 0.0023(7)
C8 0.0217(8) 0.0267(9) 0.0251(8) -0.0014(7) -0.0005(6) 0.0018(7)
C9 0.0230(8) 0.0292(9) 0.0262(8) -0.0005(7) -0.0008(7) 0.0023(7)
C10 0.0244(9) 0.0389(11) 0.0321(9) 0.0053(8) 0.0014(7) -0.0018(8)
C11 0.0295(10) 0.0386(11) 0.0328(10) 0.0064(8) 0.0026(8) -0.0051(8)
C12 0.0300(10) 0.0293(9) 0.0259(8) 0.0022(7) 0.0043(7) -0.0002(7)
C13 0.0282(9) 0.0325(10) 0.0278(8) 0.0014(8) 0.0010(7) 0.0033(8)
C14 0.0317(9) 0.0338(10) 0.0288(9) 0.0007(8) 0.0011(8) 0.0025(8)
C15 0.0389(10) 0.0304(10) 0.0246(8) -0.0008(7) 0.0036(7) 0.0085(8)
C16 0.0516(12) 0.0309(10) 0.0329(10) 0.0000(8) 0.0025(9) 0.0019(9)
C17 0.0717(16) 0.0335(11) 0.0354(10) 0.0065(9) 0.0040(11) 0.0100(11)
C18 0.0675(17) 0.0512(14) 0.0330(11) 0.0072(10) 0.0002(11) 0.0278(13)
C19 0.0392(11) 0.0598(15) 0.0355(11) 0.0001(11) -0.0014(9) 0.0145(11)
C20 0.0381(10) 0.0392(11) 0.0318(9) 0.0025(8) 0.0042(8) 0.0076(9)
C21 0.0223(8) 0.0259(9) 0.0241(8) 0.0033(7) -0.0010(7) 0.0019(6)
C22 0.0237(8) 0.0329(10) 0.0269(8) 0.0023(7) 0.0023(7) 0.0031(7)
C23 0.0350(10) 0.0278(9) 0.0260(8) 0.0001(7) 0.0027(7) 0.0065(8)
C24 0.0371(11) 0.0248(9) 0.0282(9) 0.0004(7) -0.0012(7) -0.0021(8)
C25 0.0242(8) 0.0282(9) 0.0307(9) 0.0025(7) 0.0012(7) -0.0012(7)
C26 0.0246(9) 0.0235(9) 0.0250(8) 0.0038(7) 0.0006(6) 0.0019(7)
C27 0.0209(8) 0.0261(9) 0.0271(9) 0.0019(7) 0.0010(7) 0.0025(7)
C28 0.0233(8) 0.0258(9) 0.0241(8) 0.0024(7) 0.0006(6) 0.0036(7)
C29 0.0238(8) 0.0279(9) 0.0234(8) 0.0016(7) -0.0009(7) 0.0021(7)
C30 0.0242(8) 0.0324(10) 0.0271(8) 0.0014(7) -0.0012(7) -0.0007(7)
C31 0.0309(9) 0.0279(9) 0.0291(9) 0.0009(8) -0.0052(7) -0.0036(7)
C32 0.0309(9) 0.0256(9) 0.0257(9) 0.0006(7) -0.0051(7) 0.0004(7)
C33 0.0341(9) 0.0288(9) 0.0282(9) -0.0033(8) -0.0056(8) 0.0024(8)
C34 0.0341(10) 0.0303(9) 0.0289(9) -0.0051(8) -0.0040(7) 0.0017(8)
C35 0.0323(9) 0.0306(10) 0.0271(9) -0.0007(7) -0.0044(7) 0.0045(8)
C36 0.0375(10) 0.0322(10) 0.0312(9) -0.0025(8) -0.0013(8) 0.0020(8)
C37 0.0389(11) 0.0424(12) 0.0335(10) 0.0061(9) 0.0029(8) 0.0033(9)
C38 0.0458(12) 0.0440(12) 0.0289(10) 0.0002(9) 0.0037(8) 0.0144(10)
C39 0.0497(13) 0.0356(11) 0.0339(10) -0.0081(9) -0.0040(9) 0.0111(10)
C40 0.0386(10) 0.0324(10) 0.0364(10) -0.0051(9) -0.0023(8) 0.0017(8)
O1 0.0231(6) 0.0287(7) 0.0297(6) 0.0038(5) 0.0007(5) 0.0011(5)
O2 0.0201(6) 0.0298(7) 0.0315(6) 0.0041(5) -0.0012(5) -0.0001(5)
O3 0.0246(6) 0.0270(7) 0.0286(6) -0.0026(5) 0.0005(5) 0.0011(5)
O4 0.0213(6) 0.0276(6) 0.0289(6) -0.0015(5) 0.0016(5) -0.0006(5)

loop_
_atom_type_symbol
_atom_type_description
_atom_type_scat_dispersion_real
_atom_type_scat_dispersion_imag
_atom_type_scat_source
C C 0.0181 0.0091 'International Tables Vol C Tables 4.2.6.8 and 6.1.1.4'
H H 0 0 'International Tables Vol C Tables 4.2.6.8 and 6.1.1.4'
O O 0.0492 0.0322 'International Tables Vol C Tables 4.2.6.8 and 6.1.1.4'

loop_
_geom_angle_atom_site_label_1
_geom_angle_atom_site_label_2
_geom_angle_atom_site_label_3
_geom_angle
O2 C1 C2 125.11(17)
O2 C1 C6 110.41(16)
C2 C1 C6 124.47(18)
C1 C2 C3 116.33(17)
C1 C2 H2 121.8
C3 C2 H2 121.8
C2 C3 C4 121.02(18)
C2 C3 H3 119.5
C4 C3 H3 119.5
C5 C4 C3 121.72(19)
C5 C4 H4 119.1
C3 C4 H4 119.1
C4 C5 C6 118.13(17)
C4 C5 H5 120.9
C6 C5 H5 120.9
C1 C6 C5 118.31(17)
C1 C6 C7 105.72(16)
C5 C6 C7 135.97(17)
C8 C7 C6 106.34(16)
C8 C7 H7 126.8
C6 C7 H7 126.8
C7 C8 O2 111.88(17)
C7 C8 C9 134.16(17)
O2 C8 C9 113.96(16)
C10 C9 O1 110.04(17)
C10 C9 C8 133.08(18)
O1 C9 C8 116.86(16)
C9 C10 C11 106.69(17)
C9 C10 H10 126.7
C11 C10 H10 126.7
C12 C11 C10 107.16(18)
C12 C11 H11 126.4
C10 C11 H11 126.4
C11 C12 O1 109.24(17)
C11 C12 C13 135.11(19)
O1 C12 C13 115.60(16)
C14 C13 C12 123.53(19)
C14 C13 H13 118.2
C12 C13 H13 118.2
C13 C14 C15 126.6(2)
C13 C14 H14 116.7
C15 C14 H14 116.7
C16 C15 C20 118.1(2)
C16 C15 C14 119.2(2)
C20 C15 C14 122.7(2)
C17 C16 C15 121.1(2)
C17 C16 H16 119.5
C15 C16 H16 119.5
C18 C17 C16 120.3(2)
C18 C17 H17 119.9
C16 C17 H17 119.9
C17 C18 C19 119.8(2)
C17 C18 H18 120.1
C19 C18 H18 120.1
C20 C19 C18 120.2(2)
C20 C19 H19 119.9
C18 C19 H19 119.9
C19 C20 C15 120.6(2)
C19 C20 H20 119.7
C15 C20 H20 119.7
O4 C21 C22 125.20(17)
O4 C21 C26 110.54(16)
C22 C21 C26 124.23(18)
C21 C22 C23 116.05(18)
C21 C22 H22 122
C23 C22 H22 122
C22 C23 C24 121.47(18)
C22 C23 H23 119.3
C24 C23 H23 119.3
C25 C24 C23 121.10(19)
C25 C24 H24 119.5
C23 C24 H24 119.5
C24 C25 C26 118.61(17)
C24 C25 H25 120.7
C26 C25 H25 120.7
C21 C26 C25 118.52(17)
C21 C26 C27 105.51(16)
C25 C26 C27 135.97(17)
C28 C27 C26 106.45(16)
C28 C27 H27 126.8
C26 C27 H27 126.8
C27 C28 O4 111.70(16)
C27 C28 C29 134.11(17)
O4 C28 C29 114.18(15)
C30 C29 O3 110.21(17)
C30 C29 C28 132.69(18)
O3 C29 C28 117.03(16)
C29 C30 C31 106.52(17)
C29 C30 H30 126.7
C31 C30 H30 126.7
C32 C31 C30 107.00(17)
C32 C31 H31 126.5
C30 C31 H31 126.5
C31 C32 O3 109.61(17)
C31 C32 C33 132.49(19)
O3 C32 C33 117.84(17)
C34 C33 C32 123.29(19)
C34 C33 H33 118.4
C32 C33 H33 118.4
C33 C34 C35 128.20(19)
C33 C34 H34 115.9
C35 C34 H34 115.9
C36 C35 C40 118.03(19)
C36 C35 C34 118.09(18)
C40 C35 C34 123.88(19)
C37 C36 C35 121.4(2)
C37 C36 H36 119.3
C35 C36 H36 119.3
C38 C37 C36 120.0(2)
C38 C37 H37 120
C36 C37 H37 120
C37 C38 C39 119.4(2)
C37 C38 H38 120.3
C39 C38 H38 120.3
C38 C39 C40 120.7(2)
C38 C39 H39 119.7
C40 C39 H39 119.7
C39 C40 C35 120.5(2)
C39 C40 H40 119.8
C35 C40 H40 119.8
C9 O1 C12 106.87(14)
C1 O2 C8 105.65(14)
C29 O3 C32 106.66(15)
C21 O4 C28 105.80(14)

loop_
_geom_bond_atom_site_label_1
_geom_bond_atom_site_label_2
_geom_bond_distance
C1 O2 1.375(2)
C1 C2 1.377(3)
C1 C6 1.392(3)
C2 C3 1.387(3)
C2 H2 0.95
C3 C4 1.396(3)
C3 H3 0.95
C4 C5 1.386(3)
C4 H4 0.95
C5 C6 1.404(3)
C5 H5 0.95
C6 C7 1.440(3)
C7 C8 1.350(3)
C7 H7 0.95
C8 O2 1.383(2)
C8 C9 1.434(3)
C9 C10 1.357(3)
C9 O1 1.368(2)
C10 C11 1.413(3)
C10 H10 0.95
C11 C12 1.362(3)
C11 H11 0.95
C12 O1 1.377(2)
C12 C13 1.442(3)
C13 C14 1.335(3)
C13 H13 0.95
C14 C15 1.466(3)
C14 H14 0.95
C15 C16 1.397(3)
C15 C20 1.398(3)
C16 C17 1.383(3)
C16 H16 0.95
C17 C18 1.376(4)
C17 H17 0.95
C18 C19 1.388(4)
C18 H18 0.95
C19 C20 1.387(3)
C19 H19 0.95
C20 H20 0.95
C21 O4 1.375(2)
C21 C22 1.383(3)
C21 C26 1.396(3)
C22 C23 1.389(3)
C22 H22 0.95
C23 C24 1.402(3)
C23 H23 0.95
C24 C25 1.387(3)
C24 H24 0.95
C25 C26 1.397(3)
C25 H25 0.95
C26 C27 1.442(3)
C27 C28 1.356(3)
C27 H27 0.95
C28 O4 1.383(2)
C28 C29 1.435(3)
C29 C30 1.359(3)
C29 O3 1.373(2)
C30 C31 1.423(3)
C30 H30 0.95
C31 C32 1.362(3)
C31 H31 0.95
C32 O3 1.378(2)
C32 C33 1.438(3)
C33 C34 1.341(3)
C33 H33 0.95
C34 C35 1.464(3)
C34 H34 0.95
C35 C36 1.394(3)
C35 C40 1.400(3)
C36 C37 1.389(3)
C36 H36 0.95
C37 C38 1.384(4)
C37 H37 0.95
C38 C39 1.386(4)
C38 H38 0.95
C39 C40 1.390(3)
C39 H39 0.95
C40 H40 0.95
